data_4512961
loop_
_publ_author_name
'Patil, Rahul S.'
'Drachnik, Amanda M.'
'Kumari, Harshita'
'Barnes, Charles L.'
'Deakyne, Carol A.'
'Atwood, Jerry L.'

_publ_section_title
;
 Solvent-Induced Manipulation of Supramolecular Organic Frameworks
;
_journal_issue 6
_journal_name_full 'Crystal Growth &amp; Design'
_journal_page_first 2781
_journal_paper_doi 10.1021/acs.cgd.5b00148
_journal_volume 15
_journal_year 2015
_chemical_formula_moiety 'C40H48O8, 2(C12H12N2)'
_chemical_formula_sum 'C56 H56 N4 O8'
_chemical_formula_weight 913.05
_chemical_name_common 'RsC3, bpea'
_chemical_name_systematic 'C-propylresorcin[4]arene, 1,2-Bis(4-pyridyl)ethane'
_space_group_IT_number 45
_symmetry_cell_setting orthorhombic
_symmetry_Int_Tables_number 45
_symmetry_space_group_name_Hall 'I 2 -2c'
_symmetry_space_group_name_H-M 'I b a 2'
_atom_sites_solution_hydrogens geom
_atom_sites_solution_primary direct
_atom_sites_solution_secondary difmap
_audit_creation_method SHELXL-97
_cell_angle_alpha 90.00
_cell_angle_beta 90.00
_cell_angle_gamma 90.00
_cell_formula_units_Z 8
_cell_length_a 26.9942(8)
_cell_length_b 18.3383(5)
_cell_length_c 19.1907(5)
_cell_measurement_reflns_used 9898
_cell_measurement_temperature 100(2)
_cell_measurement_theta_max 64.83
_cell_measurement_theta_min 2.91
_cell_volume 9499.9(5)
_computing_cell_refinement 'APEX2 (Bruker AXS, 2008)'
_computing_data_collection 'APEX2 (Bruker AXS, 2008)'
_computing_data_reduction 'APEX2 (Bruker AXS, 2008)'
_computing_molecular_graphics 'X-SEED, Barbour, 2001'
_computing_publication_material 'CIFTAB (Sheldrick, 2013)'
_computing_structure_refinement 'SHELXL-2013 (Sheldrick, 2013)'
_computing_structure_solution 'SHELXS-2013 (Sheldrick, 2013)'
_diffrn_ambient_temperature 100(2)
_diffrn_measured_fraction_theta_full 0.993
_diffrn_measured_fraction_theta_max 0.993
_diffrn_measurement_device_type 'Bruker APEXII CCD area detector'
_diffrn_measurement_method 'omega scans'
_diffrn_radiation_monochromator graphite
_diffrn_radiation_type CuK\a
_diffrn_radiation_wavelength 1.54178
_diffrn_reflns_av_R_equivalents 0.0336
_diffrn_reflns_av_sigmaI/netI 0.0251
_diffrn_reflns_limit_h_max 31
_diffrn_reflns_limit_h_min -29
_diffrn_reflns_limit_k_max 21
_diffrn_reflns_limit_k_min -19
_diffrn_reflns_limit_l_max 22
_diffrn_reflns_limit_l_min -17
_diffrn_reflns_number 42721
_diffrn_reflns_theta_full 65.10
_diffrn_reflns_theta_max 65.10
_diffrn_reflns_theta_min 2.91
_diffrn_source 'fine-focus sealed tube'
_diffrn_standards_decay_% 0.0
_exptl_absorpt_coefficient_mu 0.690
_exptl_absorpt_correction_T_max 0.98
_exptl_absorpt_correction_T_min 0.88
_exptl_absorpt_correction_type multi-scan
_exptl_absorpt_process_details
;
 Data were corrected for decay and absorption using the program SADABS 
 (Sheldrick, G. M. (2003). SADABS. Version 2.10. University of
 G\"ottingen, Germany).
;
_exptl_crystal_colour Colourless
_exptl_crystal_density_diffrn 1.277
_exptl_crystal_density_method 'not measured'
_exptl_crystal_description Plate
_exptl_crystal_F_000 3872
_exptl_crystal_size_max 0.25
_exptl_crystal_size_mid 0.15
_exptl_crystal_size_min 0.03
_refine_diff_density_max 0.826
_refine_diff_density_min -0.324
_refine_diff_density_rms 0.067
_refine_ls_abs_structure_details 'Flack H D (1983), Acta Cryst. A39, 876-881'
_refine_ls_abs_structure_Flack 1.0(2)
_refine_ls_extinction_method none
_refine_ls_goodness_of_fit_ref 1.122
_refine_ls_hydrogen_treatment mixed
_refine_ls_matrix_type full
_refine_ls_number_parameters 625
_refine_ls_number_reflns 7063
_refine_ls_number_restraints 1
_refine_ls_restrained_S_all 1.122
_refine_ls_R_factor_all 0.0581
_refine_ls_R_factor_gt 0.0544
_refine_ls_shift/su_max 0.000
_refine_ls_shift/su_mean 0.000
_refine_ls_structure_factor_coef Fsqd
_refine_ls_weighting_details 'calc w=1/[\s^2^(Fo^2^)+(0.0986P)^2^+10.1001P] where P=(Fo^2^+2Fc^2^)/3'
_refine_ls_weighting_scheme calc
_refine_ls_wR_factor_gt 0.1574
_refine_ls_wR_factor_ref 0.1608
_reflns_number_gt 6617
_reflns_number_total 7063
_reflns_threshold_expression >2sigma(I)
_cod_data_source_file cg5b00148_si_004.cif
_cod_data_source_block g:\confor~1\rsp247~1\work\rsp2471b2
_cod_depositor_comments 'Adding full bibliography for 4512958--4512961.cif.'
_cod_database_code 4512961

loop_
_symmetry_equiv_pos_as_xyz
'x, y, z'
'-x, -y, z'
'-x, y, z+1/2'
'x, -y, z+1/2'
'x+1/2, y+1/2, z+1/2'
'-x+1/2, -y+1/2, z+1/2'
'-x+1/2, y+1/2, z+1'
'x+1/2, -y+1/2, z+1'

loop_
_atom_site_label
_atom_site_type_symbol
_atom_site_fract_x
_atom_site_fract_y
_atom_site_fract_z
_atom_site_U_iso_or_equiv
_atom_site_adp_type
_atom_site_occupancy
_atom_site_symmetry_multiplicity
_atom_site_calc_flag
_atom_site_refinement_flags
O1A O 0.28156(9) -0.06123(14) 0.46913(13) 0.0346(6) Uani 1 1 d .
H1A H 0.3054 -0.0785 0.4463 0.042 Uiso 1 1 calc R
C1A C 0.36007(12) -0.00084(17) 0.61372(18) 0.0241(7) Uani 1 1 d .
H1 H 0.3940 0.0072 0.6245 0.029 Uiso 1 1 calc R
O2A O 0.23743(8) 0.00857(13) 0.69502(13) 0.0313(5) Uani 1 1 d .
H2A H 0.2480 0.0044 0.7360 0.038 Uiso 1 1 calc R
C2A C 0.34845(12) -0.02470(16) 0.54693(17) 0.0240(7) Uani 1 1 d .
O3A O 0.26666(8) -0.00943(14) 0.82852(13) 0.0313(5) Uani 1 1 d .
H3A H 0.2465 -0.0285 0.8564 0.038 Uiso 1 1 calc R
C3A C 0.29813(12) -0.03731(17) 0.53238(18) 0.0269(7) Uani 1 1 d .
O4A O 0.37410(9) -0.19204(15) 0.92808(14) 0.0383(6) Uani 1 1 d .
H4A H 0.3493 -0.1988 0.9536 0.046 Uiso 1 1 calc R
C4A C 0.26252(12) -0.02646(18) 0.58336(19) 0.0277(7) Uani 1 1 d .
H2 H 0.2287 -0.0356 0.5731 0.033 Uiso 1 1 calc R
O5A O 0.40758(11) -0.30537(15) 0.85001(17) 0.0493(7) Uani 1 1 d .
H5A H 0.4064 -0.2695 0.8771 0.059 Uiso 1 1 calc R
C5A C 0.27580(12) -0.00246(16) 0.64900(17) 0.0254(7) Uani 1 1 d .
O6A O 0.44829(13) -0.37649(15) 0.62334(19) 0.0556(8) Uani 1 1 d .
H6A H 0.4638 -0.3643 0.5872 0.067 Uiso 1 1 calc R
C6A C 0.32532(11) 0.01194(15) 0.66558(17) 0.0229(6) Uani 1 1 d .
O7A O 0.45728(11) -0.33119(15) 0.48311(18) 0.0522(8) Uani 1 1 d .
H7A H 0.4471 -0.3516 0.4466 0.063 Uiso 1 1 calc R
C7A C 0.34006(12) 0.04068(17) 0.73760(18) 0.0256(7) Uani 1 1 d .
H3 H 0.3111 0.0689 0.7557 0.031 Uiso 1 1 calc R
O8A O 0.34971(10) -0.14234(13) 0.39878(13) 0.0353(6) Uani 1 1 d .
H8A H 0.3390 -0.1775 0.3751 0.042 Uiso 1 1 calc R
C8A C 0.39391(12) -0.05907(18) 0.79102(17) 0.0261(7) Uani 1 1 d .
H4 H 0.4195 -0.0449 0.7599 0.031 Uiso 1 1 calc R
C9A C 0.34913(12) -0.02116(18) 0.78857(18) 0.0264(7) Uani 1 1 d .
C10A C 0.31146(12) -0.04402(19) 0.83372(18) 0.0284(7) Uani 1 1 d .
C11A C 0.31961(12) -0.1002(2) 0.88067(18) 0.0295(7) Uani 1 1 d .
H11A H 0.2939 -0.1146 0.9116 0.035 Uiso 1 1 calc R
C12A C 0.36480(13) -0.1355(2) 0.88291(17) 0.0299(8) Uani 1 1 d .
C13A C 0.40307(12) -0.11670(18) 0.83670(18) 0.0280(7) Uani 1 1 d .
C14A C 0.45231(12) -0.15832(19) 0.8366(2) 0.0326(8) Uani 1 1 d .
H14A H 0.4540 -0.1854 0.8818 0.039 Uiso 1 1 calc R
C15A C 0.47338(13) -0.20392(18) 0.7136(2) 0.0308(8) Uani 1 1 d .
H15A H 0.4883 -0.1577 0.7056 0.037 Uiso 1 1 calc R
C16A C 0.45241(13) -0.21659(19) 0.7780(2) 0.0318(8) Uani 1 1 d .
C17A C 0.43035(14) -0.2850(2) 0.7886(2) 0.0407(9) Uani 1 1 d .
C18A C 0.43023(15) -0.3366(2) 0.7364(3) 0.0450(10) Uani 1 1 d .
H18A H 0.4155 -0.3829 0.7445 0.054 Uiso 1 1 calc R
C19A C 0.45148(14) -0.32138(19) 0.6720(2) 0.0415(10) Uani 1 1 d .
C20A C 0.47413(13) -0.25469(18) 0.6595(2) 0.0345(8) Uani 1 1 d .
C21A C 0.49759(14) -0.23889(19) 0.5882(2) 0.0365(8) Uani 1 1 d .
H21A H 0.5104 -0.2866 0.5706 0.044 Uiso 1 1 calc R
C22A C 0.44113(13) -0.14198(19) 0.53664(18) 0.0294(7) Uani 1 1 d .
H22A H 0.4540 -0.1091 0.5704 0.035 Uiso 1 1 calc R
C23A C 0.45919(13) -0.21384(19) 0.5360(2) 0.0324(8) Uani 1 1 d .
C24A C 0.43993(14) -0.26064(19) 0.4853(2) 0.0362(8) Uani 1 1 d .
C25A C 0.40305(14) -0.2383(2) 0.4409(2) 0.0373(8) Uani 1 1 d .
H25A H 0.3890 -0.2718 0.4087 0.045 Uiso 1 1 calc R
C26A C 0.38606(12) -0.16636(19) 0.44282(18) 0.0294(7) Uani 1 1 d .
C27A C 0.40563(12) -0.11675(17) 0.49064(18) 0.0264(7) Uani 1 1 d .
C28A C 0.38795(12) -0.03770(18) 0.49122(18) 0.0261(7) Uani 1 1 d .
H28A H 0.3719 -0.0284 0.4451 0.031 Uiso 1 1 calc R
C29A C 0.38405(13) 0.09425(19) 0.73403(19) 0.0324(8) Uani 1 1 d .
H29A H 0.3905 0.1141 0.7806 0.049 Uiso 1 1 calc R
H29B H 0.3760 0.1341 0.7020 0.049 Uiso 1 1 calc R
H29C H 0.4136 0.0685 0.7173 0.049 Uiso 1 1 calc R
C30A C 0.49733(13) -0.1091(2) 0.8344(2) 0.0389(9) Uani 1 1 d .
H30A H 0.4969 -0.0804 0.7913 0.058 Uiso 1 1 calc R
H30B H 0.5275 -0.1389 0.8357 0.058 Uiso 1 1 calc R
H30C H 0.4968 -0.0762 0.8746 0.058 Uiso 1 1 calc R
C31A C 0.54190(14) -0.1883(2) 0.5919(2) 0.0392(9) Uani 1 1 d .
H31A H 0.5311 -0.1400 0.6075 0.059 Uiso 1 1 calc R
H31B H 0.5570 -0.1843 0.5456 0.059 Uiso 1 1 calc R
H31C H 0.5662 -0.2080 0.6248 0.059 Uiso 1 1 calc R
C32A C 0.43127(13) 0.01581(18) 0.49736(19) 0.0310(8) Uani 1 1 d .
H32A H 0.4477 0.0091 0.5424 0.047 Uiso 1 1 calc R
H32B H 0.4188 0.0659 0.4939 0.047 Uiso 1 1 calc R
H32C H 0.4550 0.0067 0.4597 0.047 Uiso 1 1 calc R
N1B N 0.19051(14) -0.0215(2) 0.9192(2) 0.0507(9) Uani 1 1 d .
C1B C 0.17025(19) 0.0469(3) 0.9238(3) 0.0599(13) Uani 1 1 d .
H1B H 0.1791 0.0818 0.8894 0.072 Uiso 1 1 calc R
N2B N 0.06028(16) 0.1164(2) 1.3480(3) 0.0664(12) Uani 1 1 d .
C2B C 0.13733(17) 0.0685(3) 0.9761(3) 0.0599(13) Uani 1 1 d .
H2B H 0.1235 0.1161 0.9760 0.072 Uiso 1 1 calc R
C3B C 0.12507(15) 0.0191(2) 1.0283(3) 0.0492(10) Uani 1 1 d .
C4B C 0.14490(15) -0.0501(2) 1.0233(3) 0.0490(10) Uani 1 1 d .
H4B H 0.1367 -0.0858 1.0573 0.059 Uiso 1 1 calc R
C5B C 0.17680(16) -0.0684(2) 0.9690(2) 0.0464(10) Uani 1 1 d .
H5B H 0.1895 -0.1167 0.9671 0.056 Uiso 1 1 calc R
C6B C 0.09432(17) 0.0437(3) 1.0903(3) 0.0552(11) Uani 1 1 d .
H6B1 H 0.0737 0.0026 1.1070 0.066 Uiso 1 1 calc R
H6B2 H 0.0719 0.0837 1.0759 0.066 Uiso 1 1 calc R
C7B C 0.1279(2) 0.0699(4) 1.1488(3) 0.0809(18) Uani 1 1 d .
H7B1 H 0.1536 0.0322 1.1568 0.097 Uiso 1 1 calc R
H7B2 H 0.1451 0.1145 1.1328 0.097 Uiso 1 1 calc R
C8B C 0.0869(2) 0.0570(3) 1.3361(3) 0.0684(14) Uani 1 1 d .
H8B H 0.0912 0.0238 1.3736 0.082 Uiso 1 1 calc R
C9B C 0.1088(2) 0.0397(3) 1.2729(3) 0.0681(14) Uani 1 1 d .
H9B H 0.1274 -0.0040 1.2682 0.082 Uiso 1 1 calc R
C10B C 0.10365(18) 0.0862(3) 1.2170(3) 0.0612(13) Uani 1 1 d .
C11B C 0.07583(18) 0.1472(3) 1.2278(3) 0.0639(14) Uani 1 1 d .
H11B H 0.0706 0.1803 1.1905 0.077 Uiso 1 1 calc R
C12B C 0.05537(19) 0.1615(3) 1.2913(3) 0.0643(14) Uani 1 1 d .
H12B H 0.0367 0.2050 1.2966 0.077 Uiso 1 1 calc R
N1C N 0.19996(11) -0.28458(16) 0.51498(15) 0.0328(7) Uani 1 1 d .
C1C C 0.23125(14) -0.2298(2) 0.50376(19) 0.0359(8) Uani 1 1 d .
H1C H 0.2232 -0.1949 0.4689 0.043 Uiso 1 1 calc R
N2C N 0.20736(12) -0.26886(18) 0.82545(18) 0.0395(7) Uani 1 1 d .
C2C C 0.27493(14) -0.22116(19) 0.54045(19) 0.0335(8) Uani 1 1 d .
H2C H 0.2964 -0.1815 0.5304 0.040 Uiso 1 1 calc R
C3C C 0.28706(13) -0.27011(18) 0.59131(18) 0.0294(7) Uani 1 1 d .
C4C C 0.25501(14) -0.32737(19) 0.60300(19) 0.0356(8) Uani 1 1 d .
H4C H 0.2624 -0.3627 0.6377 0.043 Uiso 1 1 calc R
C5C C 0.21265(15) -0.3330(2) 0.56445(19) 0.0370(9) Uani 1 1 d .
H5C H 0.1912 -0.3731 0.5730 0.044 Uiso 1 1 calc R
C6C C 0.33360(13) -0.25910(19) 0.6330(2) 0.0335(8) Uani 1 1 d .
H6C1 H 0.3607 -0.2436 0.6015 0.040 Uiso 1 1 calc R
H6C2 H 0.3434 -0.3059 0.6547 0.040 Uiso 1 1 calc R
C7C C 0.32629(13) -0.20094(19) 0.6904(2) 0.0327(8) Uani 1 1 d .
H7C1 H 0.3576 -0.1949 0.7167 0.039 Uiso 1 1 calc R
H7C2 H 0.3180 -0.1536 0.6685 0.039 Uiso 1 1 calc R
C8C C 0.24920(14) -0.3066(2) 0.8204(2) 0.0350(8) Uani 1 1 d .
H8C H 0.2520 -0.3506 0.8463 0.042 Uiso 1 1 calc R
C9C C 0.28872(14) -0.2857(2) 0.7798(2) 0.0353(8) Uani 1 1 d .
H9C H 0.3181 -0.3141 0.7789 0.042 Uiso 1 1 calc R
C10C C 0.28523(13) -0.22263(18) 0.74014(19) 0.0292(7) Uani 1 1 d .
C11C C 0.24222(14) -0.18268(19) 0.7458(2) 0.0346(8) Uani 1 1 d .
H11C H 0.2384 -0.1387 0.7202 0.041 Uiso 1 1 calc R
C12C C 0.20450(15) -0.2070(2) 0.7891(2) 0.0401(9) Uani 1 1 d .
H12C H 0.1753 -0.1783 0.7930 0.048 Uiso 1 1 calc R

loop_
_atom_site_aniso_label
_atom_site_aniso_U_11
_atom_site_aniso_U_22
_atom_site_aniso_U_33
_atom_site_aniso_U_23
_atom_site_aniso_U_13
_atom_site_aniso_U_12
O1A 0.0393(13) 0.0431(14) 0.0214(13) 0.0046(10) -0.0054(11) -0.0092(11)
C1A 0.0289(16) 0.0198(14) 0.0236(18) 0.0011(12) -0.0034(13) 0.0012(12)
O2A 0.0298(12) 0.0406(13) 0.0234(13) 0.0041(10) 0.0020(10) 0.0005(10)
C2A 0.0334(17) 0.0191(14) 0.0195(17) 0.0049(12) -0.0007(13) 0.0003(13)
O3A 0.0295(12) 0.0443(14) 0.0201(13) 0.0026(10) 0.0043(10) -0.0002(10)
C3A 0.0349(17) 0.0242(15) 0.0217(18) 0.0043(13) -0.0061(14) -0.0020(13)
O4A 0.0338(13) 0.0506(15) 0.0306(15) 0.0173(12) 0.0031(11) -0.0038(11)
C4A 0.0284(16) 0.0315(17) 0.0232(19) 0.0057(14) -0.0027(13) -0.0038(13)
O5A 0.0515(16) 0.0429(15) 0.0536(19) 0.0222(14) 0.0011(15) -0.0058(13)
C5A 0.0311(16) 0.0239(15) 0.0213(18) 0.0056(13) 0.0030(13) 0.0032(12)
O6A 0.070(2) 0.0315(14) 0.066(2) -0.0068(14) -0.0058(17) -0.0086(13)
C6A 0.0289(16) 0.0180(14) 0.0217(17) 0.0043(12) 0.0008(13) -0.0017(11)
O7A 0.0555(17) 0.0354(15) 0.066(2) -0.0205(14) -0.0165(15) 0.0117(12)
C7A 0.0261(16) 0.0252(15) 0.0255(18) 0.0001(13) 0.0017(14) -0.0029(13)
O8A 0.0487(14) 0.0336(13) 0.0237(13) -0.0018(10) -0.0067(11) -0.0048(11)
C8A 0.0233(16) 0.0369(17) 0.0181(17) -0.0018(14) -0.0005(13) -0.0093(13)
C9A 0.0299(17) 0.0318(17) 0.0173(17) -0.0042(13) -0.0009(13) -0.0064(13)
C10A 0.0269(16) 0.0383(18) 0.0201(18) -0.0035(14) 0.0010(14) -0.0048(14)
C11A 0.0255(16) 0.044(2) 0.0189(17) 0.0018(14) 0.0035(13) -0.0062(15)
C12A 0.0358(18) 0.0357(18) 0.0181(18) 0.0055(14) -0.0038(14) -0.0080(15)
C13A 0.0286(17) 0.0349(17) 0.0204(18) 0.0017(14) -0.0021(13) -0.0055(14)
C14A 0.0311(17) 0.0400(18) 0.027(2) 0.0078(15) -0.0041(15) -0.0036(14)
C15A 0.0304(17) 0.0251(17) 0.037(2) 0.0063(14) -0.0063(15) 0.0012(13)
C16A 0.0283(17) 0.0308(18) 0.036(2) 0.0095(15) -0.0069(15) 0.0007(14)
C17A 0.0332(19) 0.038(2) 0.050(3) 0.0196(19) -0.0048(17) -0.0008(15)
C18A 0.047(2) 0.0262(19) 0.062(3) 0.0091(18) -0.006(2) -0.0029(16)
C19A 0.041(2) 0.0275(18) 0.056(3) -0.0007(18) -0.0107(19) 0.0030(15)
C20A 0.0345(18) 0.0287(17) 0.040(2) 0.0027(16) -0.0100(17) 0.0049(14)
C21A 0.0394(19) 0.0314(17) 0.039(2) -0.0070(16) -0.0021(16) 0.0040(15)
C22A 0.0354(18) 0.0314(17) 0.0214(18) -0.0064(14) 0.0018(14) -0.0049(14)
C23A 0.0332(18) 0.0319(17) 0.032(2) -0.0049(15) 0.0018(15) 0.0004(14)
C24A 0.0392(19) 0.0299(18) 0.039(2) -0.0082(16) -0.0004(16) 0.0038(15)
C25A 0.044(2) 0.0354(19) 0.032(2) -0.0096(16) -0.0031(17) -0.0053(16)
C26A 0.0332(18) 0.0340(18) 0.0209(18) -0.0042(14) 0.0030(14) -0.0049(14)
C27A 0.0301(17) 0.0265(16) 0.0226(17) 0.0009(13) 0.0052(14) -0.0028(13)
C28A 0.0302(16) 0.0295(16) 0.0187(17) 0.0029(13) -0.0021(13) -0.0034(13)
C29A 0.0390(19) 0.0304(18) 0.028(2) -0.0024(14) 0.0012(15) -0.0081(15)
C30A 0.0286(17) 0.054(2) 0.034(2) -0.0004(18) -0.0020(15) -0.0035(16)
C31A 0.038(2) 0.039(2) 0.040(2) -0.0037(18) -0.0043(16) 0.0006(16)
C32A 0.0375(18) 0.0326(18) 0.0229(18) 0.0030(14) 0.0006(15) -0.0053(14)
N1B 0.046(2) 0.057(2) 0.048(2) 0.0183(18) 0.0057(16) -0.0043(16)
C1B 0.069(3) 0.054(3) 0.056(3) 0.014(2) 0.007(2) -0.003(2)
N2B 0.066(3) 0.060(2) 0.074(3) -0.026(2) -0.005(2) 0.008(2)
C2B 0.051(3) 0.043(2) 0.086(4) 0.001(2) 0.014(3) 0.0038(19)
C3B 0.043(2) 0.045(2) 0.060(3) -0.002(2) 0.001(2) -0.0038(17)
C4B 0.042(2) 0.055(2) 0.050(3) 0.010(2) 0.008(2) -0.0034(18)
C5B 0.045(2) 0.053(2) 0.041(2) 0.0086(19) -0.0023(19) -0.0062(18)
C6B 0.054(3) 0.050(2) 0.062(3) 0.001(2) 0.009(2) 0.003(2)
C7B 0.054(3) 0.120(5) 0.069(4) -0.017(4) 0.004(3) 0.011(3)
C8B 0.089(4) 0.061(3) 0.055(3) -0.007(2) -0.003(3) 0.010(3)
C9B 0.074(3) 0.062(3) 0.068(4) -0.015(3) -0.002(3) 0.013(3)
C10B 0.052(3) 0.069(3) 0.063(3) -0.006(3) -0.005(2) 0.004(2)
C11B 0.052(3) 0.073(3) 0.066(4) 0.011(3) -0.007(2) 0.017(2)
C12B 0.064(3) 0.071(3) 0.057(3) 0.002(3) -0.005(3) 0.033(3)
N1C 0.0439(17) 0.0324(15) 0.0221(16) -0.0019(12) -0.0010(13) -0.0083(12)
C1C 0.051(2) 0.0324(19) 0.025(2) 0.0031(14) -0.0044(16) -0.0038(16)
N2C 0.0427(18) 0.0430(18) 0.0328(18) 0.0036(14) 0.0041(14) -0.0019(14)
C2C 0.044(2) 0.0292(17) 0.027(2) 0.0010(14) 0.0034(15) -0.0119(15)
C3C 0.0398(19) 0.0287(16) 0.0197(18) -0.0041(13) 0.0065(14) -0.0025(14)
C4C 0.050(2) 0.0315(18) 0.0249(19) 0.0053(14) -0.0050(16) -0.0135(16)
C5C 0.046(2) 0.039(2) 0.025(2) 0.0031(15) -0.0051(16) -0.0159(16)
C6C 0.0322(18) 0.0356(18) 0.033(2) -0.0037(15) 0.0047(15) -0.0080(14)
C7C 0.0362(19) 0.0340(18) 0.0278(19) -0.0007(14) -0.0037(15) -0.0104(15)
C8C 0.047(2) 0.0329(18) 0.0256(19) 0.0098(15) -0.0021(16) -0.0019(16)
C9C 0.0393(19) 0.0358(19) 0.031(2) -0.0006(15) -0.0029(16) 0.0038(15)
C10C 0.0350(18) 0.0286(17) 0.0241(18) -0.0023(14) -0.0096(14) -0.0095(14)
C11C 0.044(2) 0.0273(17) 0.032(2) 0.0033(15) -0.0027(16) -0.0041(15)
C12C 0.044(2) 0.038(2) 0.039(2) 0.0069(17) 0.0029(18) 0.0050(16)

loop_
_atom_type_symbol
_atom_type_description
_atom_type_scat_dispersion_real
_atom_type_scat_dispersion_imag
_atom_type_scat_source
C C 0.0181 0.0091 'International Tables Vol C Tables 4.2.6.8 and 6.1.1.4'
H H 0.0000 0.0000 'International Tables Vol C Tables 4.2.6.8 and 6.1.1.4'
N N 0.0311 0.0180 'International Tables Vol C Tables 4.2.6.8 and 6.1.1.4'
O O 0.0492 0.0322 'International Tables Vol C Tables 4.2.6.8 and 6.1.1.4'

loop_
_geom_angle_atom_site_label_1
_geom_angle_atom_site_label_2
_geom_angle_atom_site_label_3
_geom_angle
C3A O1A H1A 109.5
C6A C1A C2A 124.2(3)
C6A C1A H1 117.9
C2A C1A H1 117.9
C5A O2A H2A 109.5
C1A C2A C3A 116.9(3)
C1A C2A C28A 122.4(3)
C3A C2A C28A 120.6(3)
C10A O3A H3A 109.5
O1A C3A C4A 116.5(3)
O1A C3A C2A 123.1(3)
C4A C3A C2A 120.4(3)
C12A O4A H4A 109.5
C5A C4A C3A 120.6(3)
C5A C4A H2 119.7
C3A C4A H2 119.7
C17A O5A H5A 109.5
O2A C5A C4A 115.9(3)
O2A C5A C6A 123.0(3)
C4A C5A C6A 121.0(3)
C19A O6A H6A 109.5
C1A C6A C5A 116.8(3)
C1A C6A C7A 122.0(3)
C5A C6A C7A 121.2(3)
C24A O7A H7A 109.5
C9A C7A C6A 111.5(3)
C9A C7A C29A 112.3(3)
C6A C7A C29A 112.3(3)
C9A C7A H3 106.8
C6A C7A H3 106.8
C29A C7A H3 106.8
C26A O8A H8A 109.5
C13A C8A C9A 123.5(3)
C13A C8A H4 118.2
C9A C8A H4 118.2
C8A C9A C10A 117.3(3)
C8A C9A C7A 122.3(3)
C10A C9A C7A 120.4(3)
O3A C10A C11A 122.1(3)
O3A C10A C9A 117.2(3)
C11A C10A C9A 120.6(3)
C12A C11A C10A 120.6(3)
C12A C11A H11A 119.7
C10A C11A H11A 119.7
O4A C12A C11A 122.3(3)
O4A C12A C13A 116.7(3)
C11A C12A C13A 121.0(3)
C8A C13A C12A 116.9(3)
C8A C13A C14A 122.0(3)
C12A C13A C14A 121.1(3)
C30A C14A C13A 113.6(3)
C30A C14A C16A 112.9(3)
C13A C14A C16A 110.2(3)
C30A C14A H14A 106.6
C13A C14A H14A 106.6
C16A C14A H14A 106.6
C16A C15A C20A 124.1(3)
C16A C15A H15A 117.9
C20A C15A H15A 117.9
C15A C16A C17A 117.0(4)
C15A C16A C14A 122.3(3)
C17A C16A C14A 120.7(4)
C18A C17A O5A 115.7(3)
C18A C17A C16A 120.6(4)
O5A C17A C16A 123.7(4)
C17A C18A C19A 120.5(3)
C17A C18A H18A 119.7
C19A C18A H18A 119.7
O6A C19A C20A 123.8(4)
O6A C19A C18A 115.4(3)
C20A C19A C18A 120.8(4)
C19A C20A C15A 116.9(4)
C19A C20A C21A 120.2(3)
C15A C20A C21A 122.9(3)
C23A C21A C31A 112.7(3)
C23A C21A C20A 111.4(3)
C31A C21A C20A 113.6(3)
C23A C21A H21A 106.2
C31A C21A H21A 106.2
C20A C21A H21A 106.2
C27A C22A C23A 123.3(3)
C27A C22A H22A 118.4
C23A C22A H22A 118.4
C24A C23A C22A 116.9(3)
C24A C23A C21A 122.0(3)
C22A C23A C21A 121.1(3)
C25A C24A O7A 120.6(3)
C25A C24A C23A 121.2(3)
O7A C24A C23A 118.1(3)
C24A C25A C26A 120.2(3)
C24A C25A H25A 119.9
C26A C25A H25A 119.9
O8A C26A C27A 117.9(3)
O8A C26A C25A 121.5(3)
C27A C26A C25A 120.6(3)
C22A C27A C26A 117.6(3)
C22A C27A C28A 122.0(3)
C26A C27A C28A 120.4(3)
C27A C28A C2A 111.8(3)
C27A C28A C32A 111.7(3)
C2A C28A C32A 112.3(3)
C27A C28A H28A 106.9
C2A C28A H28A 106.9
C32A C28A H28A 106.9
C7A C29A H29A 109.5
C7A C29A H29B 109.5
H29A C29A H29B 109.5
C7A C29A H29C 109.5
H29A C29A H29C 109.5
H29B C29A H29C 109.5
C14A C30A H30A 109.5
C14A C30A H30B 109.5
H30A C30A H30B 109.5
C14A C30A H30C 109.5
H30A C30A H30C 109.5
H30B C30A H30C 109.5
C21A C31A H31A 109.5
C21A C31A H31B 109.5
H31A C31A H31B 109.5
C21A C31A H31C 109.5
H31A C31A H31C 109.5
H31B C31A H31C 109.5
C28A C32A H32A 109.5
C28A C32A H32B 109.5
H32A C32A H32B 109.5
C28A C32A H32C 109.5
H32A C32A H32C 109.5
H32B C32A H32C 109.5
C5B N1B C1B 115.7(4)
N1B C1B C2B 123.9(4)
N1B C1B H1B 118.0
C2B C1B H1B 118.0
C8B N2B C12B 114.3(5)
C3B C2B C1B 119.0(4)
C3B C2B H2B 120.5
C1B C2B H2B 120.5
C4B C3B C2B 117.1(4)
C4B C3B C6B 122.6(4)
C2B C3B C6B 120.1(4)
C3B C4B C5B 120.9(4)
C3B C4B H4B 119.6
C5B C4B H4B 119.6
N1B C5B C4B 123.3(4)
N1B C5B H5B 118.3
C4B C5B H5B 118.3
C3B C6B C7B 110.2(4)
C3B C6B H6B1 109.6
C7B C6B H6B1 109.6
C3B C6B H6B2 109.6
C7B C6B H6B2 109.6
H6B1 C6B H6B2 108.1
C10B C7B C6B 116.7(4)
C10B C7B H7B1 108.1
C6B C7B H7B1 108.1
C10B C7B H7B2 108.1
C6B C7B H7B2 108.1
H7B1 C7B H7B2 107.3
N2B C8B C9B 124.7(6)
N2B C8B H8B 117.6
C9B C8B H8B 117.6
C10B C9B C8B 119.7(5)
C10B C9B H9B 120.1
C8B C9B H9B 120.1
C11B C10B C9B 116.5(5)
C11B C10B C7B 122.7(6)
C9B C10B C7B 120.9(5)
C12B C11B C10B 121.1(5)
C12B C11B H11B 119.4
C10B C11B H11B 119.4
C11B C12B N2B 123.6(4)
C11B C12B H12B 118.2
N2B C12B H12B 118.2
C1C N1C C5C 116.9(3)
N1C C1C C2C 123.0(3)
N1C C1C H1C 118.5
C2C C1C H1C 118.5
C8C N2C C12C 117.0(3)
C3C C2C C1C 119.6(3)
C3C C2C H2C 120.2
C1C C2C H2C 120.2
C2C C3C C4C 117.8(3)
C2C C3C C6C 119.5(3)
C4C C3C C6C 122.7(3)
C5C C4C C3C 119.7(3)
C5C C4C H4C 120.2
C3C C4C H4C 120.2
N1C C5C C4C 123.0(3)
N1C C5C H5C 118.5
C4C C5C H5C 118.5
C3C C6C C7C 111.4(3)
C3C C6C H6C1 109.3
C7C C6C H6C1 109.3
C3C C6C H6C2 109.3
C7C C6C H6C2 109.3
H6C1 C6C H6C2 108.0
C10C C7C C6C 111.2(3)
C10C C7C H7C1 109.4
C6C C7C H7C1 109.4
C10C C7C H7C2 109.4
C6C C7C H7C2 109.4
H7C1 C7C H7C2 108.0
N2C C8C C9C 123.7(3)
N2C C8C H8C 118.1
C9C C8C H8C 118.1
C8C C9C C10C 119.4(3)
C8C C9C H9C 120.3
C10C C9C H9C 120.3
C11C C10C C9C 117.2(3)
C11C C10C C7C 121.8(3)
C9C C10C C7C 121.0(3)
C10C C11C C12C 119.6(3)
C10C C11C H11C 120.2
C12C C11C H11C 120.2
N2C C12C C11C 123.0(3)
N2C C12C H12C 118.5
C11C C12C H12C 118.5

loop_
_geom_bond_atom_site_label_1
_geom_bond_atom_site_label_2
_geom_bond_distance
O1A C3A 1.366(4)
O1A H1A 0.8400
C1A C6A 1.388(5)
C1A C2A 1.390(5)
C1A H1 0.9500
O2A C5A 1.376(4)
O2A H2A 0.8400
C2A C3A 1.406(5)
C2A C28A 1.529(5)
O3A C10A 1.369(4)
O3A H3A 0.8400
C3A C4A 1.386(5)
O4A C12A 1.374(4)
O4A H4A 0.8400
C4A C5A 1.382(5)
C4A H2 0.9500
O5A C17A 1.380(5)
O5A H5A 0.8400
C5A C6A 1.399(5)
O6A C19A 1.379(5)
O6A H6A 0.8400
C6A C7A 1.532(5)
O7A C24A 1.377(4)
O7A H7A 0.8400
C7A C9A 1.518(5)
C7A C29A 1.543(4)
C7A H3 1.0000
O8A C26A 1.368(4)
O8A H8A 0.8400
C8A C13A 1.395(5)
C8A C9A 1.395(5)
C8A H4 0.9500
C9A C10A 1.400(5)
C10A C11A 1.387(5)
C11A C12A 1.382(5)
C11A H11A 0.9500
C12A C13A 1.405(5)
C13A C14A 1.533(5)
C14A C30A 1.514(5)
C14A C16A 1.551(5)
C14A H14A 1.0000
C15A C16A 1.380(6)
C15A C20A 1.395(5)
C15A H15A 0.9500
C16A C17A 1.403(5)
C17A C18A 1.378(6)
C18A C19A 1.392(6)
C18A H18A 0.9500
C19A C20A 1.388(5)
C20A C21A 1.534(6)
C21A C23A 1.513(5)
C21A C31A 1.515(5)
C21A H21A 1.0000
C22A C27A 1.383(5)
C22A C23A 1.405(5)
C22A H22A 0.9500
C23A C24A 1.398(5)
C24A C25A 1.373(6)
C25A C26A 1.397(5)
C25A H25A 0.9500
C26A C27A 1.396(5)
C27A C28A 1.526(5)
C28A C32A 1.531(5)
C28A H28A 1.0000
C29A H29A 0.9800
C29A H29B 0.9800
C29A H29C 0.9800
C30A H30A 0.9800
C30A H30B 0.9800
C30A H30C 0.9800
C31A H31A 0.9800
C31A H31B 0.9800
C31A H31C 0.9800
C32A H32A 0.9800
C32A H32B 0.9800
C32A H32C 0.9800
N1B C5B 1.338(5)
N1B C1B 1.371(6)
C1B C2B 1.398(7)
C1B H1B 0.9500
N2B C8B 1.324(7)
N2B C12B 1.373(7)
C2B C3B 1.389(7)
C2B H2B 0.9500
C3B C4B 1.382(6)
C3B C6B 1.518(7)
C4B C5B 1.393(6)
C4B H4B 0.9500
C5B H5B 0.9500
C6B C7B 1.522(8)
C6B H6B1 0.9900
C6B H6B2 0.9900
C7B C10B 1.494(8)
C7B H7B1 0.9900
C7B H7B2 0.9900
C8B C9B 1.387(8)
C8B H8B 0.9500
C9B C10B 1.377(8)
C9B H9B 0.9500
C10B C11B 1.363(7)
C11B C12B 1.362(8)
C11B H11B 0.9500
C12B H12B 0.9500
N1C C1C 1.330(5)
N1C C5C 1.345(5)
C1C C2C 1.382(5)
C1C H1C 0.9500
N2C C8C 1.328(5)
N2C C12C 1.334(5)
C2C C3C 1.366(5)
C2C H2C 0.9500
C3C C4C 1.379(5)
C3C C6C 1.503(5)
C4C C5C 1.366(5)
C4C H4C 0.9500
C5C H5C 0.9500
C6C C7C 1.546(5)
C6C H6C1 0.9900
C6C H6C2 0.9900
C7C C10C 1.516(5)
C7C H7C1 0.9900
C7C H7C2 0.9900
C8C C9C 1.376(5)
C8C H8C 0.9500
C9C C10C 1.388(5)
C9C H9C 0.9500
C10C C11C 1.377(5)
C11C C12C 1.388(6)
C11C H11C 0.9500
C12C H12C 0.9500

loop_
_geom_torsion_atom_site_label_1
_geom_torsion_atom_site_label_2
_geom_torsion_atom_site_label_3
_geom_torsion_atom_site_label_4
_geom_torsion
C6A C1A C2A C3A -0.9(5)
C6A C1A C2A C28A 179.7(3)
C1A C2A C3A O1A -179.6(3)
C28A C2A C3A O1A -0.2(5)
C1A C2A C3A C4A -0.4(4)
C28A C2A C3A C4A 179.1(3)
O1A C3A C4A C5A 179.9(3)
C2A C3A C4A C5A 0.6(5)
C3A C4A C5A O2A 178.2(3)
C3A C4A C5A C6A 0.4(5)
C2A C1A C6A C5A 1.9(5)
C2A C1A C6A C7A -177.9(3)
O2A C5A C6A C1A -179.2(3)
C4A C5A C6A C1A -1.6(4)
O2A C5A C6A C7A 0.6(4)
C4A C5A C6A C7A 178.2(3)
C1A C6A C7A C9A -92.4(3)
C5A C6A C7A C9A 87.8(3)
C1A C6A C7A C29A 34.7(4)
C5A C6A C7A C29A -145.1(3)
C13A C8A C9A C10A -1.4(5)
C13A C8A C9A C7A -179.2(3)
C6A C7A C9A C8A 81.8(4)
C29A C7A C9A C8A -45.2(4)
C6A C7A C9A C10A -95.8(4)
C29A C7A C9A C10A 137.1(3)
C8A C9A C10A O3A -176.4(3)
C7A C9A C10A O3A 1.3(5)
C8A C9A C10A C11A 2.6(5)
C7A C9A C10A C11A -179.7(3)
O3A C10A C11A C12A 177.8(3)
C9A C10A C11A C12A -1.1(5)
C10A C11A C12A O4A -179.2(3)
C10A C11A C12A C13A -1.6(5)
C9A C8A C13A C12A -1.1(5)
C9A C8A C13A C14A 178.4(3)
O4A C12A C13A C8A -179.6(3)
C11A C12A C13A C8A 2.7(5)
O4A C12A C13A C14A 0.8(5)
C11A C12A C13A C14A -176.9(3)
C8A C13A C14A C30A 46.1(5)
C12A C13A C14A C30A -134.3(4)
C8A C13A C14A C16A -81.6(4)
C12A C13A C14A C16A 97.9(4)
C20A C15A C16A C17A -0.4(5)
C20A C15A C16A C14A -179.8(3)
C30A C14A C16A C15A -31.7(5)
C13A C14A C16A C15A 96.4(4)
C30A C14A C16A C17A 148.9(3)
C13A C14A C16A C17A -82.9(4)
C15A C16A C17A C18A 0.3(5)
C14A C16A C17A C18A 179.7(3)
C15A C16A C17A O5A -179.5(3)
C14A C16A C17A O5A -0.1(5)
O5A C17A C18A C19A 179.0(3)
C16A C17A C18A C19A -0.8(6)
C17A C18A C19A O6A -178.7(4)
C17A C18A C19A C20A 1.4(6)
O6A C19A C20A C15A 178.7(3)
C18A C19A C20A C15A -1.5(5)
O6A C19A C20A C21A -0.1(6)
C18A C19A C20A C21A 179.7(3)
C16A C15A C20A C19A 1.0(5)
C16A C15A C20A C21A 179.8(3)
C19A C20A C21A C23A 82.7(4)
C15A C20A C21A C23A -96.1(4)
C19A C20A C21A C31A -148.8(3)
C15A C20A C21A C31A 32.5(5)
C27A C22A C23A C24A 0.7(5)
C27A C22A C23A C21A -179.2(3)
C31A C21A C23A C24A 129.4(4)
C20A C21A C23A C24A -101.6(4)
C31A C21A C23A C22A -50.7(5)
C20A C21A C23A C22A 78.3(4)
C22A C23A C24A C25A -3.6(6)
C21A C23A C24A C25A 176.2(4)
C22A C23A C24A O7A 179.5(3)
C21A C23A C24A O7A -0.7(6)
O7A C24A C25A C26A -179.2(4)
C23A C24A C25A C26A 3.9(6)
C24A C25A C26A O8A 179.4(3)
C24A C25A C26A C27A -1.2(5)
C23A C22A C27A C26A 1.9(5)
C23A C22A C27A C28A -178.1(3)
O8A C26A C27A C22A 177.8(3)
C25A C26A C27A C22A -1.7(5)
O8A C26A C27A C28A -2.2(5)
C25A C26A C27A C28A 178.3(3)
C22A C27A C28A C2A -82.1(4)
C26A C27A C28A C2A 97.9(4)
C22A C27A C28A C32A 44.7(4)
C26A C27A C28A C32A -135.3(3)
C1A C2A C28A C27A 92.6(4)
C3A C2A C28A C27A -86.8(4)
C1A C2A C28A C32A -33.9(4)
C3A C2A C28A C32A 146.7(3)
C5B N1B C1B C2B 0.0(7)
N1B C1B C2B C3B 2.0(8)
C1B C2B C3B C4B -2.8(7)
C1B C2B C3B C6B 172.8(5)
C2B C3B C4B C5B 1.6(7)
C6B C3B C4B C5B -173.8(4)
C1B N1B C5B C4B -1.3(7)
C3B C4B C5B N1B 0.5(7)
C4B C3B C6B C7B 84.5(6)
C2B C3B C6B C7B -90.8(6)
C3B C6B C7B C10B -171.9(5)
C12B N2B C8B C9B 0.4(8)
N2B C8B C9B C10B 0.1(9)
C8B C9B C10B C11B -1.0(8)
C8B C9B C10B C7B 178.6(5)
C6B C7B C10B C11B -74.6(8)
C6B C7B C10B C9B 105.9(6)
C9B C10B C11B C12B 1.4(8)
C7B C10B C11B C12B -178.1(5)
C10B C11B C12B N2B -0.9(9)
C8B N2B C12B C11B 0.0(8)
C5C N1C C1C C2C -0.3(5)
N1C C1C C2C C3C -0.7(6)
C1C C2C C3C C4C 1.1(5)
C1C C2C C3C C6C -177.7(3)
C2C C3C C4C C5C -0.5(5)
C6C C3C C4C C5C 178.2(4)
C1C N1C C5C C4C 0.9(6)
C3C C4C C5C N1C -0.5(6)
C2C C3C C6C C7C 79.0(4)
C4C C3C C6C C7C -99.7(4)
C3C C6C C7C C10C 59.3(4)
C12C N2C C8C C9C -0.6(6)
N2C C8C C9C C10C -1.5(6)
C8C C9C C10C C11C 2.2(5)
C8C C9C C10C C7C -175.1(3)
C6C C7C C10C C11C -115.4(4)
C6C C7C C10C C9C 61.8(4)
C9C C10C C11C C12C -1.0(5)
C7C C10C C11C C12C 176.3(3)
C8C N2C C12C C11C 1.9(6)
C10C C11C C12C N2C -1.1(6)
